data_7214215
loop_
_publ_author_name
'Croguennec, L.'
'Deniard, P.'
'Brec, R.'
'Lecerf, A.'

_publ_section_title
;
 Preparation, physical and structural characterization of Li Mn O2 samples
 with variable cationic disorder
;
_journal_coden_ASTM JMACEP
_journal_name_full 'Journal of Materials Chemistry'
_journal_page_first 1919
_journal_page_last 1925
_journal_paper_doi 10.1039/jm9950501919
_journal_volume 5
_journal_year 1995
_chemical_formula_structural 'Li Mn O2'
_chemical_formula_sum 'Li Mn O2'
_chemical_name_systematic 'Lithium Manganese(III) Oxide'
_space_group_IT_number 59
_symmetry_Int_Tables_number 59
_symmetry_space_group_name_Hall '-P 2c 2a'
_symmetry_space_group_name_H-M 'P m n m :2'
_audit_creation_date 1997/05/13
_cell_angle_alpha 90.
_cell_angle_beta 90.
_cell_angle_gamma 90.
_cell_formula_units_Z 2
_cell_length_a 4.5771(1)
_cell_length_b 5.7561(2)
_cell_length_c 2.8076(1)
_cell_volume 73.970(4)
_refine_ls_R_factor_all 0.041
_cod_data_source_file 'data_LiMnO2melanie081054.cif'
_cod_data_source_block 1395762864.55-D290F29E9218B844.cif
_cod_original_cell_volume 73.97
_cod_original_sg_symbol_H-M 'P m n m Z'
_cod_original_formula_sum 'Li1 Mn1 O2'
_cod_database_code 7214215

loop_
_symmetry_equiv_pos_site_id
_symmetry_equiv_pos_as_xyz
1 'x+1/2, -y, z+1/2'
2 '-x, -y, z+1/2'
3 'x+1/2, -y, -z'
4 '-x, -y, -z'
5 '-x+1/2, y, -z+1/2'
6 'x, y, -z+1/2'
7 '-x+1/2, y, z'
8 'x, y, z'

loop_
_atom_site_label
_atom_site_type_symbol
_atom_site_symmetry_multiplicity
_atom_site_Wyckoff_symbol
_atom_site_fract_x
_atom_site_fract_y
_atom_site_fract_z
_atom_site_occupancy
_atom_site_attached_hydrogens
_atom_site_B_iso_or_equiv
Mn1 Mn3+ 2 a 0.25 0.6323(5) 0.25 0.958(2) 0 0.5
Li1 Li1+ 2 a 0.25 0.6323(5) 0.25 0.042(2) 0 0.5
Mn2 Mn3+ 2 a 0.25 0.078(3) 0.25 0.042(2) 0 1.
Li2 Li1+ 2 a 0.25 0.078(3) 0.25 0.958(2) 0 1.
O1 O2- 2 b 0.75 0.121(2) 0.25 1. 0 1.
O2 O2- 2 b 0.75 0.593(2) 0.25 1. 0 1.

loop_
_atom_type_symbol
_atom_type_oxidation_number
Li1+ 1
Mn3+ 3
O2- -2
